data_7250164
loop_
_publ_author_name
'van der Poll, Hendrik J.'
'Erasmus, Rudolph'
'Rademeyer, Melanie'

_publ_section_title
;
 Structures and band gaps of lead-free dabconium-containing hybrid
 alkali-metal halide perovskites
;
_journal_issue 16
_journal_name_full CrystEngComm
_journal_page_first 2545
_journal_page_last 2558
_journal_paper_doi 10.1039/D4CE00907J
_journal_volume 27
_journal_year 2025
_chemical_formula_moiety 'Cl2 Cs I, 2(C3 H7 N)'
_chemical_formula_sum 'C6 H14 Cl2 Cs I N2'
_chemical_formula_weight 444.90
_space_group_crystal_system trigonal
_space_group_IT_number 152
_space_group_name_Hall 'P 31 2"'
_space_group_name_H-M_alt 'P 31 2 1'
_atom_sites_solution_hydrogens geom
_atom_sites_solution_primary difmap
_audit_creation_method SHELXL-2018/3
_audit_update_record
;
2024-09-02 deposited with the CCDC.	2025-03-21 downloaded from the CCDC.
;
_cell_angle_alpha 90
_cell_angle_beta 90
_cell_angle_gamma 120
_cell_formula_units_Z 3
_cell_length_a 9.77000(10)
_cell_length_b 9.77000(10)
_cell_length_c 11.9653(2)
_cell_measurement_reflns_used 23797
_cell_measurement_temperature 150(2)
_cell_measurement_theta_max 31.0280
_cell_measurement_theta_min 2.4000
_cell_volume 989.11(2)
_computing_cell_refinement 'CrysAlisPro 1.171.40.23a (Rigaku OD, 2018)'
_computing_data_collection 'CrysAlisPro 1.171.40.23a (Rigaku OD, 2018)'
_computing_data_reduction 'CrysAlisPro 1.171.40.23a (Rigaku OD, 2018)'
_computing_molecular_graphics 'Olex2 (Dolomanov et al., 2009)'
_computing_publication_material 'Olex2 (Dolomanov et al., 2009)'
_computing_structure_refinement 'SHELXL-2018/3 (Sheldrick, 2018)'
_computing_structure_solution 'SHELXTS (Sheldrick, 2015)'
_diffrn_ambient_temperature 150(2)
_diffrn_measured_fraction_theta_full 1.000
_diffrn_measured_fraction_theta_max 0.959
_diffrn_measurement_device_type 'Rigaku (Mo) X-ray Source'
_diffrn_measurement_method '\w scans'
_diffrn_radiation_type MoK\a
_diffrn_radiation_wavelength 0.71073
_diffrn_reflns_av_R_equivalents 0.0611
_diffrn_reflns_av_unetI/netI 0.0222
_diffrn_reflns_Laue_measured_fraction_full 1.000
_diffrn_reflns_Laue_measured_fraction_max 0.959
_diffrn_reflns_limit_h_max 14
_diffrn_reflns_limit_h_min -13
_diffrn_reflns_limit_k_max 13
_diffrn_reflns_limit_k_min -13
_diffrn_reflns_limit_l_max 17
_diffrn_reflns_limit_l_min -16
_diffrn_reflns_number 31157
_diffrn_reflns_point_group_measured_fraction_full 1.000
_diffrn_reflns_point_group_measured_fraction_max 0.930
_diffrn_reflns_theta_full 25.242
_diffrn_reflns_theta_max 30.901
_diffrn_reflns_theta_min 2.407
_diffrn_source 'Rotating-anode X-ray tube'
_diffrn_standards_decay_% 0
_diffrn_standards_interval_count 0
_diffrn_standards_interval_time 0
_diffrn_standards_number 0
_exptl_absorpt_coefficient_mu 5.515
_exptl_absorpt_correction_T_max 1.00000
_exptl_absorpt_correction_T_min 0.38637
_exptl_absorpt_correction_type multi-scan
_exptl_absorpt_process_details
;
CrysAlisPro 1.171.40.23a (Rigaku Oxford Diffraction, 2018)
Empirical absorption correction using spherical harmonics,
 implemented in SCALE3 ABSPACK scaling algorithm.
;
_exptl_crystal_colour Colourless
_exptl_crystal_density_diffrn 2.241
_exptl_crystal_description Block
_exptl_crystal_F_000 618.0
_exptl_crystal_size_max 0.349
_exptl_crystal_size_mid 0.220
_exptl_crystal_size_min 0.114
_refine_diff_density_max 0.512
_refine_diff_density_min -0.733
_refine_diff_density_rms 0.090
_refine_ls_abs_structure_details
;
 Flack x determined using 749 quotients [(I+)-(I-)]/[(I+)+(I-)]
 (Parsons, Flack and Wagner, Acta Cryst. B69 (2013) 249-259).
;
_refine_ls_abs_structure_Flack -0.004(13)
_refine_ls_extinction_method none
_refine_ls_goodness_of_fit_ref 1.037
_refine_ls_hydrogen_treatment constr
_refine_ls_matrix_type full
_refine_ls_number_parameters 56
_refine_ls_number_reflns 2095
_refine_ls_number_restraints 0
_refine_ls_restrained_S_all 1.037
_refine_ls_R_factor_all 0.0186
_refine_ls_R_factor_gt 0.0173
_refine_ls_shift/su_max 0.001
_refine_ls_shift/su_mean 0.000
_refine_ls_structure_factor_coef Fsqd
_refine_ls_weighting_details 'w=1/[\s^2^(Fo^2^)+(0.0132P)^2^+0.6584P] where P=(Fo^2^+2Fc^2^)/3'
_refine_ls_weighting_scheme calc
_refine_ls_wR_factor_gt 0.0354
_refine_ls_wR_factor_ref 0.0357
_reflns_Friedel_coverage 0.681
_reflns_Friedel_fraction_full 1.000
_reflns_Friedel_fraction_max 0.891
_reflns_number_gt 1895
_reflns_number_total 2095
_reflns_threshold_expression 'I > 2\s(I)'
_cod_data_source_file d4ce00907j2.cif
_cod_data_source_block shelx_CCDC1
_cod_depositor_comments 'Adding full bibliography for 7250161--7250169.cif.'
_cod_original_cell_volume 989.11(3)
_cod_database_code 7250164
_shelx_shelxl_version_number 2018/3
_shelx_space_group_comment
;
The symmetry employed for this shelxl refinement is uniquely defined
by the following loop, which should always be used as a source of
symmetry information in preference to the above space-group names.
They are only intended as comments.
;

loop_
_space_group_symop_operation_xyz
'x, y, z'
'-y, x-y, z+1/3'
'-x+y, -x, z+2/3'
'y, x, -z'
'x-y, -y, -z+2/3'
'-x, -x+y, -z+1/3'

loop_
_atom_site_label
_atom_site_type_symbol
_atom_site_fract_x
_atom_site_fract_y
_atom_site_fract_z
_atom_site_U_iso_or_equiv
_atom_site_adp_type
_atom_site_occupancy
_atom_site_site_symmetry_order
_atom_site_calc_flag
_atom_site_refinement_flags_posn
_atom_site_refinement_flags_adp
_atom_site_refinement_flags_occupancy
_atom_site_disorder_assembly
_atom_site_disorder_group
Cs1 Cs 0.63252(3) 1.000000 0.333333 0.02254(7) Uani 1 2 d S T P . .
I1 I 0.77018(3) 0.77018(3) 0.500000 0.02317(8) Uani 1 2 d S T P . .
N1 N 0.6504(3) 0.9182(3) 0.9194(2) 0.0244(6) Uani 1 1 d . . . . .
H1 H 0.617141 0.852342 0.988833 0.029 Uiso 1 1 calc R U . . .
C3 C 0.8162(4) 0.9605(4) 0.8908(3) 0.0235(7) Uani 1 1 d . . . . .
H3A H 0.825559 0.864177 0.889249 0.028 Uiso 1 1 calc R U . . .
H3B H 0.890467 1.033628 0.947542 0.028 Uiso 1 1 calc R U . . .
C1 C 0.5777(4) 0.9347(5) 0.7267(3) 0.0292(8) Uani 1 1 d . . . . .
H1B H 0.583542 0.882350 0.657470 0.035 Uiso 1 1 calc R U . . .
H1A H 0.492728 0.961011 0.717683 0.035 Uiso 1 1 calc R U . . .
C2 C 0.5422(5) 0.8251(4) 0.8261(3) 0.0328(8) Uani 1 1 d . . . . .
H2A H 0.430814 0.780928 0.849559 0.039 Uiso 1 1 calc R U . . .
H2B H 0.558986 0.736439 0.805546 0.039 Uiso 1 1 calc R U . . .
Cl1 Cl 0.54431(10) 0.72207(9) 0.13060(6) 0.02331(15) Uani 1 1 d . . . . .

loop_
_atom_site_aniso_label
_atom_site_aniso_U_11
_atom_site_aniso_U_22
_atom_site_aniso_U_33
_atom_site_aniso_U_23
_atom_site_aniso_U_13
_atom_site_aniso_U_12
Cs1 0.02116(10) 0.02332(14) 0.02385(13) -0.00009(11) -0.00005(5) 0.01166(7)
I1 0.02221(11) 0.02221(11) 0.02653(15) 0.00056(6) -0.00056(6) 0.01219(12)
N1 0.0202(14) 0.0265(14) 0.0246(14) 0.0034(10) 0.0001(11) 0.0104(12)
C3 0.0225(16) 0.0245(17) 0.0267(17) -0.0005(13) -0.0005(13) 0.0142(14)
C1 0.0232(17) 0.041(2) 0.0263(17) -0.0091(15) -0.0062(13) 0.0180(15)
C2 0.0240(17) 0.0263(18) 0.039(2) -0.0048(15) -0.0047(16) 0.0060(15)
Cl1 0.0230(4) 0.0196(3) 0.0251(3) -0.0030(3) 0.0026(3) 0.0091(3)

loop_
_atom_type_symbol
_atom_type_description
_atom_type_scat_dispersion_real
_atom_type_scat_dispersion_imag
_atom_type_scat_source
C C 0.0033 0.0016 'International Tables Vol C Tables 4.2.6.8 and 6.1.1.4'
H H 0.0000 0.0000 'International Tables Vol C Tables 4.2.6.8 and 6.1.1.4'
Cs Cs -0.3680 2.1192 'International Tables Vol C Tables 4.2.6.8 and 6.1.1.4'
I I -0.4742 1.8119 'International Tables Vol C Tables 4.2.6.8 and 6.1.1.4'
N N 0.0061 0.0033 'International Tables Vol C Tables 4.2.6.8 and 6.1.1.4'
Br Br -0.2901 2.4595 'International Tables Vol C Tables 4.2.6.8 and 6.1.1.4'
Cl Cl 0.1484 0.1585 'International Tables Vol C Tables 4.2.6.8 and 6.1.1.4'

loop_
_geom_angle_atom_site_label_1
_geom_angle_atom_site_label_2
_geom_angle_atom_site_label_3
_geom_angle
_geom_angle_site_symmetry_1
_geom_angle_site_symmetry_3
_geom_angle_publ_flag
Cl1 Cs1 Cl1 79.75(3) 6_665 2_665 ?
Cl1 Cs1 Cl1 95.132(5) 6_665 . ?
Cl1 Cs1 Cl1 97.67(2) 2_665 . ?
Cl1 Cs1 Cl1 97.67(2) 6_665 5_675 ?
Cl1 Cs1 Cl1 95.133(5) 2_665 5_675 ?
Cl1 Cs1 Cl1 163.30(3) . 5_675 ?
Cl1 Cs1 I1 171.413(15) 6_665 . ?
Cl1 Cs1 I1 91.662(14) 2_665 . ?
Cl1 Cs1 I1 85.673(14) . . ?
Cl1 Cs1 I1 83.273(14) 5_675 . ?
Cl1 Cs1 I1 91.661(14) 6_665 3_674 ?
Cl1 Cs1 I1 171.411(15) 2_665 3_674 ?
Cl1 Cs1 I1 83.273(14) . 3_674 ?
Cl1 Cs1 I1 85.674(14) 5_675 3_674 ?
I1 Cs1 I1 96.923(10) . 3_674 ?
Cs1 I1 Cs1 166.102(10) 2_765 . ?
C2 N1 C1 110.4(3) . 5_676 ?
C2 N1 C3 109.6(3) . . ?
C1 N1 C3 109.8(3) 5_676 . ?
C2 N1 H1 109.0 . . ?
C1 N1 H1 109.0 5_676 . ?
C3 N1 H1 109.0 . . ?
N1 C3 C3 108.08(17) . 5_676 ?
N1 C3 H3A 110.1 . . ?
C3 C3 H3A 110.1 5_676 . ?
N1 C3 H3B 110.1 . . ?
C3 C3 H3B 110.1 5_676 . ?
H3A C3 H3B 108.4 . . ?
N1 C1 C2 108.3(3) 5_676 . ?
N1 C1 H1B 110.0 5_676 . ?
C2 C1 H1B 110.0 . . ?
N1 C1 H1A 110.0 5_676 . ?
C2 C1 H1A 110.0 . . ?
H1B C1 H1A 108.4 . . ?
N1 C2 C1 108.3(3) . . ?
N1 C2 H2A 110.0 . . ?
C1 C2 H2A 110.0 . . ?
N1 C2 H2B 110.0 . . ?
C1 C2 H2B 110.0 . . ?
H2A C2 H2B 108.4 . . ?
Cs1 Cl1 Cs1 159.91(3) 3_564 . ?

loop_
_geom_bond_atom_site_label_1
_geom_bond_atom_site_label_2
_geom_bond_distance
_geom_bond_site_symmetry_2
_geom_bond_publ_flag
Cs1 Cl1 3.3827(8) 6_665 ?
Cs1 Cl1 3.3828(8) 2_665 ?
Cs1 Cl1 3.4148(7) . ?
Cs1 Cl1 3.4148(7) 5_675 ?
Cs1 I1 3.72116(19) . ?
Cs1 I1 3.72118(19) 3_674 ?
N1 C2 1.493(4) . ?
N1 C1 1.495(5) 5_676 ?
N1 C3 1.498(4) . ?
N1 H1 1.0000 . ?
C3 C3 1.529(7) 5_676 ?
C3 H3A 0.9900 . ?
C3 H3B 0.9900 . ?
C1 C2 1.520(5) . ?
C1 H1B 0.9900 . ?
C1 H1A 0.9900 . ?
C2 H2A 0.9900 . ?
C2 H2B 0.9900 . ?

loop_
_geom_hbond_atom_site_label_D
_geom_hbond_atom_site_label_H
_geom_hbond_atom_site_label_A
_geom_hbond_distance_DH
_geom_hbond_distance_HA
_geom_hbond_distance_DA
_geom_hbond_angle_DHA
_geom_hbond_site_symmetry_A
_geom_hbond_publ_flag
N1 H1 Cl1 1.00 2.02 3.024(3) 177.9 1_556 yes
C3 H3A Cl1 0.99 2.77 3.702(3) 156.6 4_556 yes
C3 H3B I1 0.99 3.11 4.040(3) 158.0 3_675 yes
C1 H1B I1 0.99 3.17 4.062(3) 150.1 . yes
C1 H1A I1 0.99 3.10 3.969(3) 146.7 2_665 yes
C2 H2A Cl1 0.99 2.96 3.602(4) 123.7 3_565 yes

loop_
_geom_torsion_atom_site_label_1
_geom_torsion_atom_site_label_2
_geom_torsion_atom_site_label_3
_geom_torsion_atom_site_label_4
_geom_torsion
_geom_torsion_site_symmetry_1
_geom_torsion_site_symmetry_2
_geom_torsion_site_symmetry_3
_geom_torsion_site_symmetry_4
_geom_torsion_publ_flag
C2 N1 C3 C3 52.5(4) . . . 5_676 ?
C1 N1 C3 C3 -69.0(4) 5_676 . . 5_676 ?
C1 N1 C2 C1 51.5(4) 5_676 . . . ?
C3 N1 C2 C1 -69.5(4) . . . . ?
N1 C1 C2 N1 14.3(4) 5_676 . . . ?
